data_1551699
loop_
_publ_author_name
'MIYAZAKI, Yuhei'
'KATAOKA, Yusuke'
'KAWAMOTO, Tatsuya'
'MORI, Wasuke'

_publ_section_title
;
 Crystal Structure of Pd(II)-Co(II) Coordination Polymer with Isonicotinic
 Acid
;
_journal_name_full 'X-ray Structure Analysis Online'
_journal_page_first 19
_journal_paper_doi 10.2116/xraystruct.28.19
_journal_volume 28
_journal_year 2012
_chemical_formula_moiety 'C12 H16 Cl2 Co N2 O8 Pd'
_chemical_formula_sum 'C12 H16 Cl2 Co N2 O8 Pd'
_chemical_formula_weight 552.51
_chemical_properties_physical air-sensitive
_space_group_IT_number 2
_space_group_name_Hall '-P 1'
_space_group_name_H-M_alt 'P -1'
_symmetry_cell_setting triclinic
_symmetry_Int_Tables_number 2
_symmetry_space_group_name_Hall '-P 1'
_symmetry_space_group_name_H-M 'P -1'
_atom_sites_solution_hydrogens geom
_atom_sites_solution_primary direct
_atom_sites_solution_secondary difmap
_cell_angle_alpha 71.52(5)
_cell_angle_beta 79.41(7)
_cell_angle_gamma 83.40(8)
_cell_formula_units_Z 1
_cell_length_a 5.580(4)
_cell_length_b 6.709(4)
_cell_length_c 12.846(4)
_cell_measurement_reflns_used 2155
_cell_measurement_temperature 100
_cell_measurement_theta_max 27.50
_cell_measurement_theta_min 4.80
_cell_volume 447.5(5)
_computing_cell_refinement 'CrystalClear-SM Expert 2.0 r1'
_computing_data_collection 'CrystalClear-SM Expert 2.0 r1 (Rigaku, 2009)'
_computing_data_reduction 'CrystalClear-SM Expert 2.0 r1'
_computing_molecular_graphics 'CrystalStructure 4.0'
_computing_publication_material 'CrystalStructure 4.0 (Rigaku, 2010)'
_computing_structure_refinement 'CRYSTALS (Carruthers, et al., 1999)'
_computing_structure_solution 'SIR92 (Altomare, et al., 1994)'
_diffrn_ambient_temperature 100
_diffrn_detector_area_resol_mean 7.314
_diffrn_measured_fraction_theta_full 0.952
_diffrn_measured_fraction_theta_max 0.952
_diffrn_measurement_device_type 'Rigaku Mercury70'
_diffrn_measurement_method \w
_diffrn_radiation_probe x-ray
_diffrn_radiation_type 'Mo K\a'
_diffrn_radiation_wavelength 0.71075
_diffrn_reflns_av_R_equivalents 0.0202
_diffrn_reflns_limit_h_max 7
_diffrn_reflns_limit_h_min -7
_diffrn_reflns_limit_k_max 8
_diffrn_reflns_limit_k_min -7
_diffrn_reflns_limit_l_max 16
_diffrn_reflns_limit_l_min -16
_diffrn_reflns_number 4690
_diffrn_reflns_theta_full 27.51
_diffrn_reflns_theta_max 27.51
_diffrn_standards_number 0
_exptl_absorpt_coefficient_mu 2.274
_exptl_absorpt_correction_T_max 0.744
_exptl_absorpt_correction_T_min 0.612
_exptl_absorpt_correction_type multi-scan
_exptl_absorpt_process_details 'REQAB (Rigaku, 1998)'
_exptl_crystal_colour orange
_exptl_crystal_density_diffrn 2.050
_exptl_crystal_density_method 'not measured'
_exptl_crystal_description block
_exptl_crystal_F_000 273.00
_exptl_crystal_recrystallization_method 'solvethermal method'
_exptl_crystal_size_max 0.240
_exptl_crystal_size_mid 0.230
_exptl_crystal_size_min 0.130
_refine_diff_density_max 1.820
_refine_diff_density_min -0.953
_refine_ls_extinction_method none
_refine_ls_goodness_of_fit_ref 1.006
_refine_ls_hydrogen_treatment constr
_refine_ls_number_parameters 129
_refine_ls_number_reflns 1958
_refine_ls_R_factor_gt 0.0282
_refine_ls_shift/su_max 0.000
_refine_ls_structure_factor_coef Fsqd
_refine_ls_weighting_details 'w = 1/[0.0015Fo^2^ + 1.0000\s(Fo^2^)]/(4Fo^2^)'
_refine_ls_weighting_scheme calc
_refine_ls_wR_factor_ref 0.0954
_reflns_number_gt 1845
_reflns_number_total 1958
_reflns_threshold_expression F^2^>2.0\s(F^2^)
_cod_data_source_file 28_19_1.cif
_cod_data_source_block 0402
_cod_database_code 1551699

loop_
_symmetry_equiv_pos_site_id
_symmetry_equiv_pos_as_xyz
1 +X,+Y,+Z
2 -X,-Y,-Z

loop_
_atom_site_label
_atom_site_type_symbol
_atom_site_fract_x
_atom_site_fract_y
_atom_site_fract_z
_atom_site_U_iso_or_equiv
_atom_site_adp_type
_atom_site_occupancy
_atom_site_symmetry_multiplicity
_atom_site_calc_flag
_atom_site_refinement_flags
Pd1 Pd 0.0000 0.5000 1.0000 0.01010(10) Uani 1.0 1 d .
Co1 Co 1.0000 0.0000 0.5000 0.01056(14) Uani 1.0 1 d .
Cl1 Cl -0.02611(11) 0.82290(9) 0.86685(5) 0.01498(16) Uani 1.0 2 d .
O1 O 0.8115(4) 0.1321(3) 0.61645(14) 0.0154(5) Uani 1.0 2 d .
O2 O 1.0515(3) 0.3688(3) 0.63024(14) 0.0153(5) Uani 1.0 2 d .
O4 O 1.1837(3) -0.2409(3) 0.62043(13) 0.0148(5) Uani 1.0 2 d .
O3 O 1.2855(4) 0.1976(3) 0.47580(15) 0.0176(5) Uani 1.0 2 d .
N1 N 0.2867(4) 0.4131(4) 0.89940(17) 0.0127(5) Uani 1.0 2 d .
C3 C 0.6596(5) 0.3179(4) 0.74440(19) 0.0129(6) Uani 1.0 2 d .
C1 C 0.2765(5) 0.2443(4) 0.8655(2) 0.0157(6) Uani 1.0 2 d .
C5 C 0.6709(5) 0.4872(4) 0.7827(2) 0.0148(6) Uani 1.0 2 d .
C6 C 0.4832(5) 0.5319(4) 0.8594(2) 0.0140(6) Uani 1.0 2 d .
C2 C 0.4580(5) 0.1936(4) 0.7878(2) 0.0148(6) Uani 1.0 2 d .
C4 C 0.8586(5) 0.2698(4) 0.65672(18) 0.0122(6) Uani 1.0 2 d .
H1 H 0.8080 0.5716 0.7566 0.0185 Uiso 1.0 2 calc R
H2 H 0.4460 0.0752 0.7640 0.0182 Uiso 1.0 2 calc R
H3 H 0.1410 0.1587 0.8956 0.0194 Uiso 1.0 2 calc R
H4 H 0.4905 0.6491 0.8849 0.0177 Uiso 1.0 2 calc R
H5 H 1.2723 0.2944 0.5172 0.0226 Uiso 1.0 2 calc R
H6 H 1.4277 0.1899 0.4234 0.0235 Uiso 1.0 2 calc R
H7 H 1.1519 -0.2453 0.6963 0.0184 Uiso 1.0 2 calc R
H8 H 1.2959 -0.3423 0.5976 0.0193 Uiso 1.0 2 calc R

loop_
_atom_site_aniso_label
_atom_site_aniso_U_11
_atom_site_aniso_U_22
_atom_site_aniso_U_33
_atom_site_aniso_U_12
_atom_site_aniso_U_13
_atom_site_aniso_U_23
Pd1 0.00928(19) 0.01069(19) 0.01072(18) -0.00085(11) 0.00122(12) -0.00528(12)
Co1 0.0089(3) 0.0126(3) 0.0110(3) -0.00006(19) 0.00037(19) -0.00602(19)
Cl1 0.0169(4) 0.0127(3) 0.0150(3) -0.0011(3) -0.0013(3) -0.0043(3)
O1 0.0145(9) 0.0190(10) 0.0156(9) -0.0010(8) 0.0017(7) -0.0114(7)
O2 0.0131(9) 0.0172(9) 0.0171(8) -0.0019(7) 0.0020(7) -0.0093(7)
O4 0.0152(9) 0.0171(9) 0.0124(8) 0.0004(7) -0.0002(7) -0.0062(7)
O3 0.0136(9) 0.0209(9) 0.0216(9) -0.0032(7) 0.0026(7) -0.0131(7)
N1 0.0123(10) 0.0140(10) 0.0129(10) -0.0026(8) 0.0005(8) -0.0061(8)
C3 0.0115(11) 0.0138(11) 0.0152(11) 0.0005(9) -0.0035(10) -0.0063(9)
C1 0.0122(12) 0.0153(12) 0.0215(13) -0.0024(10) -0.0014(10) -0.0081(10)
C5 0.0124(11) 0.0179(12) 0.0155(11) -0.0043(10) 0.0010(10) -0.0076(9)
C6 0.0132(12) 0.0153(12) 0.0163(11) -0.0034(9) -0.0004(9) -0.0088(9)
C2 0.0173(13) 0.0138(11) 0.0143(12) -0.0023(10) -0.0014(10) -0.0059(10)
C4 0.0130(12) 0.0144(11) 0.0095(10) 0.0010(9) -0.0020(9) -0.0045(9)

loop_
_atom_type_symbol
_atom_type_description
_atom_type_scat_dispersion_real
_atom_type_scat_dispersion_imag
_atom_type_scat_source
Pd Pd -0.9988 1.0072
;
International Tables for Crystallography
(1992, Vol. C, Tables 4.2.6.8 and 6.1.1.4)
;
Co Co 0.3494 0.9721
;
International Tables for Crystallography
(1992, Vol. C, Tables 4.2.6.8 and 6.1.1.4)
;
C C 0.0033 0.0016
;
International Tables for Crystallography
(1992, Vol. C, Tables 4.2.6.8 and 6.1.1.4)
;
N N 0.0061 0.0033
;
International Tables for Crystallography
(1992, Vol. C, Tables 4.2.6.8 and 6.1.1.4)
;
Cl Cl 0.1484 0.1585
;
International Tables for Crystallography
(1992, Vol. C, Tables 4.2.6.8 and 6.1.1.4)
;
O O 0.0106 0.0060
;
International Tables for Crystallography
(1992, Vol. C, Tables 4.2.6.8 and 6.1.1.4)
;
H H 0.0000 0.0000
;
International Tables for Crystallography
(1992, Vol. C, Table 6.1.1.4)
;

loop_
_geom_angle_atom_site_label_1
_geom_angle_atom_site_label_2
_geom_angle_atom_site_label_3
_geom_angle
_geom_angle_publ_flag
_geom_angle_site_symmetry_1
_geom_angle_site_symmetry_3
Cl1 Pd1 Cl1 180.00(4) yes . 2_567
Cl1 Pd1 N1 88.98(10) yes . .
Cl1 Pd1 N1 91.02(10) yes . 2_567
Cl1 Pd1 N1 91.02(10) yes 2_567 .
Cl1 Pd1 N1 88.98(10) yes 2_567 2_567
N1 Pd1 N1 180.00(13) yes . 2_567
O1 Co1 O1 180.00(11) yes . 2_756
O1 Co1 O4 93.18(9) yes . .
O1 Co1 O4 86.82(9) yes . 2_756
O1 Co1 O3 88.99(10) yes . .
O1 Co1 O3 91.01(10) yes . 2_756
O1 Co1 O4 86.82(9) yes 2_756 .
O1 Co1 O4 93.18(9) yes 2_756 2_756
O1 Co1 O3 91.01(10) yes 2_756 .
O1 Co1 O3 88.99(10) yes 2_756 2_756
O4 Co1 O4 180.00(10) yes . 2_756
O4 Co1 O3 89.09(10) yes . .
O4 Co1 O3 90.91(10) yes . 2_756
O4 Co1 O3 90.91(10) yes 2_756 .
O4 Co1 O3 89.09(10) yes 2_756 2_756
O3 Co1 O3 180.00(10) yes . 2_756
Co1 O1 C4 133.75(17) yes . .
Pd1 N1 C1 120.00(18) yes . .
Pd1 N1 C6 120.4(2) yes . .
C1 N1 C6 119.4(3) yes . .
C5 C3 C2 118.3(3) yes . .
C5 C3 C4 120.9(3) yes . .
C2 C3 C4 120.8(3) yes . .
N1 C1 C2 121.4(3) yes . .
C3 C5 C6 119.6(3) yes . .
N1 C6 C5 121.6(3) yes . .
C3 C2 C1 119.5(3) yes . .
O1 C4 O2 126.4(3) yes . .
O1 C4 C3 115.1(3) yes . .
O2 C4 C3 118.5(3) yes . .
Co1 O4 H7 119.890 no . .
Co1 O4 H8 120.109 no . .
H7 O4 H8 120.001 no . .
Co1 O3 H5 120.159 no . .
Co1 O3 H6 119.843 no . .
H5 O3 H6 119.998 no . .
N1 C1 H3 119.180 no . .
C2 C1 H3 119.418 no . .
C3 C5 H1 120.216 no . .
C6 C5 H1 120.136 no . .
N1 C6 H4 118.943 no . .
C5 C6 H4 119.454 no . .
C3 C2 H2 120.378 no . .
C1 C2 H2 120.105 no . .

loop_
_geom_bond_atom_site_label_1
_geom_bond_atom_site_label_2
_geom_bond_distance
_geom_bond_publ_flag
_geom_bond_site_symmetry_2
Pd1 Cl1 2.3043(18) yes .
Pd1 Cl1 2.3043(18) yes 2_567
Pd1 N1 2.018(3) yes .
Pd1 N1 2.018(3) yes 2_567
Co1 O1 2.044(3) yes .
Co1 O1 2.044(3) yes 2_756
Co1 O4 2.162(3) yes .
Co1 O4 2.162(3) yes 2_756
Co1 O3 2.106(3) yes .
Co1 O3 2.106(3) yes 2_756
O1 C4 1.265(4) yes .
O2 C4 1.265(4) yes .
N1 C1 1.346(4) yes .
N1 C6 1.355(4) yes .
C3 C5 1.385(5) yes .
C3 C2 1.401(4) yes .
C3 C4 1.514(4) yes .
C1 C2 1.379(4) yes .
C5 C6 1.376(4) yes .
O4 H7 0.950 no .
O4 H8 0.950 no .
O3 H5 0.950 no .
O3 H6 0.950 no .
C1 H3 0.950 no .
C5 H1 0.950 no .
C6 H4 0.950 no .
C2 H2 0.950 no .

loop_
_geom_contact_atom_site_label_1
_geom_contact_atom_site_label_2
_geom_contact_distance
_geom_contact_publ_flag
_geom_contact_site_symmetry_2
Pd1 C1 2.933(4) no 2_567
Pd1 C6 2.945(4) no 2_567
Co1 O2 3.459(3) no .
Co1 O2 3.459(3) no 2_756
Co1 C4 3.058(4) no 2_756
Cl1 C1 3.372(4) no 2_567
Cl1 C6 3.262(4) no .
O1 C2 2.775(4) no .
O2 O3 2.666(4) no .
O2 C5 2.837(4) no .
O3 C4 3.118(4) no .
N1 C3 2.772(4) no .
C1 C5 2.738(5) no .
C6 C2 2.731(5) no .
Cl1 O1 3.447(3) no 1_465
Cl1 O4 3.310(3) no 1_465
Cl1 C3 3.598(4) no 1_465
Cl1 C1 3.450(4) no 1_565
Cl1 C5 3.491(4) no 1_455
Cl1 C6 3.573(4) no 1_455
Cl1 C4 3.429(4) no 1_465
O1 Cl1 3.447(3) no 1_645
O2 O2 3.371(3) no 2_766
O2 O4 2.760(4) no 1_565
O2 O3 3.320(4) no 2_766
O2 C1 3.311(4) no 1_655
O2 C2 3.192(4) no 1_655
O4 Cl1 3.310(3) no 1_645
O4 O2 2.760(4) no 1_545
O4 O3 3.002(4) no 2_856
O4 C5 3.529(5) no 1_545
O4 C6 3.588(4) no 1_645
O3 O2 3.320(4) no 2_766
O3 O4 3.002(4) no 2_856
O3 O3 3.346(4) no 2_856
O3 C3 3.569(4) no 2_766
O3 C5 3.306(4) no 2_766
O3 C4 3.506(4) no 2_766
C3 Cl1 3.598(4) no 1_645
C3 O3 3.569(4) no 2_766
C1 Cl1 3.450(4) no 1_545
C1 O2 3.311(4) no 1_455
C5 Cl1 3.491(4) no 1_655
C5 O4 3.529(5) no 1_565
C5 O3 3.306(4) no 2_766
C6 Cl1 3.573(4) no 1_655
C6 O4 3.588(4) no 1_465
C6 C6 3.539(4) no 2_667
C2 O2 3.192(4) no 1_455
C4 Cl1 3.429(4) no 1_645
C4 O3 3.506(4) no 2_766
Pd1 H3 2.9671 no .
Pd1 H3 2.9671 no 2_567
Pd1 H4 2.9805 no .
Pd1 H4 2.9805 no 2_567
Co1 H5 2.7106 no 2_756
Co1 H6 2.7070 no 2_756
Co1 H7 2.7607 no 2_756
Co1 H8 2.7632 no 2_756
Cl1 H3 3.0394 no 2_567
Cl1 H4 3.0040 no .
O1 H2 2.4895 no .
O1 H5 2.8250 no .
O1 H6 2.8851 no 2_756
O1 H7 3.0059 no .
O1 H8 2.8035 no 2_756
O2 H1 2.5488 no .
O2 H5 1.8807 no .
O2 H6 3.5073 no .
O4 H5 3.4712 no .
O4 H5 3.4626 no 2_756
O4 H6 3.4081 no .
O4 H6 3.5194 no 2_756
O3 H7 3.4363 no .
O3 H7 3.5077 no 2_756
O3 H8 3.4593 no .
O3 H8 3.4890 no 2_756
N1 H1 3.2359 no .
N1 H2 3.2281 no .
C3 H3 3.2587 no .
C3 H4 3.2429 no .
C1 H4 3.1853 no .
C5 H2 3.2561 no .
C6 H3 3.1881 no .
C2 H1 3.2572 no .
C4 H1 2.6842 no .
C4 H2 2.6996 no .
C4 H5 2.6361 no .
C4 H7 3.5740 no .
C4 H8 3.4031 no 2_756
H1 H4 2.3200 no .
H2 H3 2.3221 no .
H2 H6 3.3552 no 2_756
Pd1 H1 3.3640 no 1_455
Pd1 H1 3.3640 no 2_667
Pd1 H4 3.3504 no 1_455
Pd1 H4 3.3504 no 2_667
Co1 H6 3.4950 no 1_455
Co1 H6 3.4950 no 2_856
Cl1 H1 2.8392 no 1_455
Cl1 H2 3.4861 no 1_465
Cl1 H2 3.1432 no 1_565
Cl1 H3 2.6869 no 1_565
Cl1 H4 3.0019 no 1_455
Cl1 H7 2.3928 no 1_465
O1 H5 3.4122 no 1_455
O1 H6 3.4700 no 1_455
O2 H2 3.1507 no 1_655
O2 H3 3.3579 no 1_655
O2 H5 3.0923 no 2_766
O2 H7 3.1050 no 1_565
O2 H8 2.3820 no 1_565
O4 H1 2.6268 no 1_545
O4 H5 3.2633 no 2_856
O4 H6 2.1764 no 2_856
O3 H1 3.0064 no 2_766
O3 H6 2.9445 no 2_856
O3 H7 3.4755 no 2_856
O3 H8 2.5338 no 2_856
N1 H1 3.3972 no 1_455
N1 H4 3.1331 no 2_667
N1 H7 3.0262 no 1_465
C3 H3 3.4744 no 1_655
C3 H5 3.5237 no 2_766
C3 H6 3.3601 no 2_766
C3 H8 3.2391 no 1_465
C1 H1 3.4191 no 1_455
C1 H7 3.4961 no 1_465
C5 H3 3.4472 no 1_655
C5 H6 2.9379 no 2_766
C5 H7 3.4006 no 1_465
C5 H7 3.2257 no 1_565
C5 H8 3.3016 no 1_465
C6 H2 3.4523 no 1_565
C6 H4 3.1464 no 2_667
C6 H6 3.4892 no 2_766
C6 H7 2.9733 no 1_465
C6 H8 3.5220 no 1_465
C2 H4 3.4607 no 1_545
C2 H8 3.4388 no 1_465
C4 H3 3.5376 no 1_655
C4 H5 3.1682 no 2_766
C4 H8 3.5813 no 1_565
H1 Pd1 3.3640 no 1_655
H1 Cl1 2.8392 no 1_655
H1 O4 2.6268 no 1_565
H1 O3 3.0064 no 2_766
H1 N1 3.3972 no 1_655
H1 C1 3.4191 no 1_655
H1 H3 3.3488 no 1_655
H1 H5 3.4436 no 2_766
H1 H6 2.8150 no 2_766
H1 H7 2.2770 no 1_565
H1 H8 3.0802 no 1_565
H2 Cl1 3.1432 no 1_545
H2 Cl1 3.4861 no 1_645
H2 O2 3.1507 no 1_455
H2 C6 3.4523 no 1_545
H2 H4 2.7944 no 1_545
H2 H5 3.3174 no 1_455
H2 H7 3.2550 no 1_455
H3 Cl1 2.6869 no 1_545
H3 O2 3.3579 no 1_455
H3 C3 3.4744 no 1_455
H3 C5 3.4472 no 1_455
H3 C4 3.5376 no 1_455
H3 H1 3.3488 no 1_455
H3 H3 3.1308 no 2_557
H4 Pd1 3.3504 no 1_655
H4 Cl1 3.0019 no 1_655
H4 N1 3.1331 no 2_667
H4 C6 3.1464 no 2_667
H4 C2 3.4607 no 1_565
H4 H2 2.7944 no 1_565
H4 H4 3.0134 no 2_667
H4 H7 3.1973 no 1_465
H5 O1 3.4122 no 1_655
H5 O2 3.0923 no 2_766
H5 O4 3.2633 no 2_856
H5 C3 3.5237 no 2_766
H5 C4 3.1682 no 2_766
H5 H1 3.4436 no 2_766
H5 H2 3.3174 no 1_655
H5 H6 3.4044 no 2_856
H5 H8 2.9569 no 1_565
H5 H8 2.5797 no 2_856
H6 Co1 3.4950 no 1_655
H6 O1 3.4700 no 1_655
H6 O4 2.1764 no 2_856
H6 O3 2.9445 no 2_856
H6 C3 3.3601 no 2_766
H6 C5 2.9379 no 2_766
H6 C6 3.4892 no 2_766
H6 H1 2.8150 no 2_766
H6 H5 3.4044 no 2_856
H6 H6 2.8196 no 2_856
H6 H7 2.5530 no 2_856
H6 H8 1.8798 no 2_856
H7 Cl1 2.3928 no 1_645
H7 O2 3.1050 no 1_545
H7 O3 3.4755 no 2_856
H7 N1 3.0262 no 1_645
H7 C1 3.4961 no 1_645
H7 C5 3.2257 no 1_545
H7 C5 3.4006 no 1_645
H7 C6 2.9733 no 1_645
H7 H1 2.2770 no 1_545
H7 H2 3.2550 no 1_655
H7 H4 3.1973 no 1_645
H7 H6 2.5530 no 2_856
H8 O2 2.3820 no 1_545
H8 O3 2.5338 no 2_856
H8 C3 3.2391 no 1_645
H8 C5 3.3016 no 1_645
H8 C6 3.5220 no 1_645
H8 C2 3.4388 no 1_645
H8 C4 3.5813 no 1_545
H8 H1 3.0802 no 1_545
H8 H5 2.9569 no 1_545
H8 H5 2.5797 no 2_856
H8 H6 1.8798 no 2_856

loop_
_geom_hbond_atom_site_label_D
_geom_hbond_atom_site_label_H
_geom_hbond_atom_site_label_A
_geom_hbond_site_symmetry_A
_geom_hbond_distance_DA
_geom_hbond_distance_DH
_geom_hbond_distance_HA
_geom_hbond_angle_DHA
_geom_hbond_publ_flag
O4 H8 O2 1_545 2.760(4) 0.950 2.382 103.3 no
O4 H8 O3 2_856 3.002(4) 0.950 2.534 110.5 no
O3 H5 O2 . 2.666(4) 0.950 1.881 138.3 no
O3 H6 O4 2_856 3.002(4) 0.950 2.176 144.6 no

loop_
_geom_torsion_atom_site_label_1
_geom_torsion_atom_site_label_2
_geom_torsion_atom_site_label_3
_geom_torsion_atom_site_label_4
_geom_torsion
_geom_torsion_publ_flag
_geom_torsion_site_symmetry_1
_geom_torsion_site_symmetry_3
_geom_torsion_site_symmetry_4
Cl1 Pd1 N1 C1 -120.88(15) no . . .
Cl1 Pd1 N1 C6 54.54(15) no . . .
Cl1 Pd1 N1 C1 -59.12(15) no . 2_567 2_567
Cl1 Pd1 N1 C6 125.46(15) no . 2_567 2_567
Cl1 Pd1 N1 C1 59.12(15) no 2_567 . .
Cl1 Pd1 N1 C6 -125.46(15) no 2_567 . .
Cl1 Pd1 N1 C1 120.88(15) no 2_567 2_567 2_567
Cl1 Pd1 N1 C6 -54.54(15) no 2_567 2_567 2_567
O4 Co1 O1 C4 87.06(17) no . . .
O4 Co1 O1 C4 -92.94(17) no 2_756 . .
O3 Co1 O1 C4 -1.97(16) no . . .
O3 Co1 O1 C4 178.03(16) no 2_756 . .
O4 Co1 O1 C4 92.94(17) no . 2_756 2_756
O4 Co1 O1 C4 -87.06(17) no 2_756 2_756 2_756
O3 Co1 O1 C4 -178.03(16) no . 2_756 2_756
O3 Co1 O1 C4 1.97(16) no 2_756 2_756 2_756
Co1 O1 C4 O2 1.0(4) no . . .
Co1 O1 C4 C3 -179.39(11) no . . .
Pd1 N1 C1 C2 173.16(14) no . . .
Pd1 N1 C6 C5 -173.95(14) no . . .
C1 N1 C6 C5 1.5(4) no . . .
C6 N1 C1 C2 -2.3(4) no . . .
C5 C3 C2 C1 0.9(4) no . . .
C2 C3 C5 C6 -1.7(4) no . . .
C5 C3 C4 O1 -170.0(2) no . . .
C5 C3 C4 O2 9.6(4) no . . .
C4 C3 C5 C6 177.57(18) no . . .
C2 C3 C4 O1 9.3(3) no . . .
C2 C3 C4 O2 -171.1(2) no . . .
C4 C3 C2 C1 -178.35(19) no . . .
N1 C1 C2 C3 1.1(4) no . . .
C3 C5 C6 N1 0.5(4) no . . .
